data_2233210
loop_
_publ_author_name
'Hariono, Maywan'
'Ngah, Nurziana'
'Wahab, Habibah A.'
'Abdul Rahim, Aisyah Saad'

_publ_section_title
;
 2-Bromo-4-(3,4-dimethyl-5-phenyl-1,3-oxazolidin-2-yl)-6-methoxyphenol
;
_journal_coeditor_code IS5016
_journal_issue 1
_journal_name_full 'Acta Crystallographica Section E'
_journal_page_first o35
_journal_page_last o36
_journal_paper_doi 10.1107/S1600536811051269
_journal_volume 68
_journal_year 2012
_chemical_formula_iupac 'C18 H20 Br N O3'
_chemical_formula_moiety 'C18 H20 Br N O3'
_chemical_formula_sum 'C18 H20 Br N O3'
_chemical_formula_weight 378.26
_chemical_name_systematic
;
2-Bromo-4-(3,4-dimethyl-5-phenyl-1,3-oxazolidin-2-yl)-6-methoxyphenol
;
_space_group_IT_number 19
_symmetry_cell_setting orthorhombic
_symmetry_space_group_name_Hall 'P 2ac 2ab'
_symmetry_space_group_name_H-M 'P 21 21 21'
_atom_sites_solution_hydrogens geom
_atom_sites_solution_primary direct
_atom_sites_solution_secondary difmap
_audit_creation_method SHELXL-97
_cell_angle_alpha 90.00
_cell_angle_beta 90.00
_cell_angle_gamma 90.00
_cell_formula_units_Z 4
_cell_length_a 7.8056(4)
_cell_length_b 11.9034(6)
_cell_length_c 18.9109(9)
_cell_measurement_reflns_used 8965
_cell_measurement_temperature 100(2)
_cell_measurement_theta_max 24.9
_cell_measurement_theta_min 2.0
_cell_volume 1757.07(15)
_computing_cell_refinement 'SAINT (Bruker, 2009)'
_computing_data_collection 'APEX2 (Bruker, 2009)'
_computing_data_reduction 'SAINT (Bruker, 2009)'
_computing_molecular_graphics 'SHELXTL (Sheldrick, 2008)'
_computing_publication_material
;
SHELXTL (Sheldrick, 2008) and PLATON (Spek, 2009)
;
_computing_structure_refinement 'SHELXTL (Sheldrick, 2008)'
_computing_structure_solution 'SHELXTL (Sheldrick, 2008)'
_diffrn_ambient_temperature 100(2)
_diffrn_detector_area_resol_mean 83.66
_diffrn_measured_fraction_theta_full 0.99
_diffrn_measured_fraction_theta_max 0.99
_diffrn_measurement_device_type
;
Bruker SMART APEXII CCD area-detector
;
_diffrn_measurement_method '\f and \w scan'
_diffrn_radiation_monochromator graphite
_diffrn_radiation_source 'fine-focus sealed tube'
_diffrn_radiation_type MoK\a
_diffrn_radiation_wavelength 0.71073
_diffrn_reflns_av_R_equivalents 0.0367
_diffrn_reflns_av_sigmaI/netI 0.0452
_diffrn_reflns_limit_h_max 9
_diffrn_reflns_limit_h_min -9
_diffrn_reflns_limit_k_max 14
_diffrn_reflns_limit_k_min -14
_diffrn_reflns_limit_l_max 22
_diffrn_reflns_limit_l_min -22
_diffrn_reflns_number 10569
_diffrn_reflns_theta_full 24.9
_diffrn_reflns_theta_max 24.9
_diffrn_reflns_theta_min 2.0
_diffrn_standards_decay_% 0
_diffrn_standards_interval_count 0
_diffrn_standards_interval_time 0
_diffrn_standards_number 0
_exptl_absorpt_coefficient_mu 2.353
_exptl_absorpt_correction_T_max 0.6184
_exptl_absorpt_correction_T_min 0.3834
_exptl_absorpt_correction_type multi-scan
_exptl_absorpt_process_details '(SADABS; Bruker, 2009)'
_exptl_crystal_colour colourless
_exptl_crystal_density_diffrn 1.430
_exptl_crystal_density_method 'not measured'
_exptl_crystal_description block
_exptl_crystal_F_000 776
_exptl_crystal_size_max 0.50
_exptl_crystal_size_mid 0.36
_exptl_crystal_size_min 0.23
_refine_diff_density_max 0.32
_refine_diff_density_min -0.26
_refine_ls_abs_structure_details 'Flack (1983), 1283 Friedel pairs'
_refine_ls_abs_structure_Flack 0.004(7)
_refine_ls_extinction_method none
_refine_ls_goodness_of_fit_ref 1.082
_refine_ls_hydrogen_treatment mixed
_refine_ls_matrix_type full
_refine_ls_number_parameters 215
_refine_ls_number_reflns 3074
_refine_ls_number_restraints 1
_refine_ls_restrained_S_all 1.082
_refine_ls_R_factor_all 0.0249
_refine_ls_R_factor_gt 0.0232
_refine_ls_shift/su_max 0.001
_refine_ls_shift/su_mean 0.000
_refine_ls_structure_factor_coef Fsqd
_refine_ls_weighting_details 'calc w=1/[\s^2^(Fo^2^)+(0.0197P)^2^+0.0000P] where P=(Fo^2^+2Fc^2^)/3'
_refine_ls_weighting_scheme calc
_refine_ls_wR_factor_gt 0.0549
_refine_ls_wR_factor_ref 0.0555
_reflns_number_gt 2935
_reflns_number_total 3074
_reflns_threshold_expression I>2\s(I)
_cod_data_source_file is5016.cif
_cod_data_source_block I
_cod_database_code 2233210
_cod_database_fobs_code 2233210

loop_
_symmetry_equiv_pos_as_xyz
'x, y, z'
'-x+1/2, -y, z+1/2'
'-x, y+1/2, -z+1/2'
'x+1/2, -y+1/2, -z'

loop_
_atom_site_type_symbol
_atom_site_label
_atom_site_fract_x
_atom_site_fract_y
_atom_site_fract_z
_atom_site_U_iso_or_equiv
_atom_site_adp_type
_atom_site_calc_flag
_atom_site_refinement_flags
_atom_site_occupancy
_atom_site_symmetry_multiplicity
Br Br1 0.58037(3) 0.865565(17) 0.942297(10) 0.02402(8) Uani d . 1 1
O O1 0.2217(2) 0.40943(12) 0.84900(7) 0.0161(3) Uani d . 1 1
O O2 0.6507(2) 0.85865(13) 0.78478(7) 0.0187(3) Uani d D 1 1
O O3 0.5513(2) 0.71024(11) 0.68917(7) 0.0195(3) Uani d . 1 1
N N1 0.0154(3) 0.54199(15) 0.83295(9) 0.0179(4) Uani d . 1 1
C C1 0.0051(3) 0.1430(2) 0.85221(12) 0.0259(5) Uani d . 1 1
H H1A -0.0140 0.1381 0.8027 0.031 Uiso calc R 1 1
C C2 -0.0108(4) 0.0473(2) 0.89404(16) 0.0362(7) Uani d . 1 1
H H2A -0.0416 -0.0224 0.8732 0.043 Uiso calc R 1 1
C C3 0.0182(4) 0.0542(2) 0.96587(14) 0.0365(7) Uani d . 1 1
H H3A 0.0072 -0.0110 0.9944 0.044 Uiso calc R 1 1
C C4 0.0633(4) 0.1557(2) 0.99672(12) 0.0341(6) Uani d . 1 1
H H4A 0.0831 0.1600 1.0462 0.041 Uiso calc R 1 1
C C5 0.0792(4) 0.25110(19) 0.95494(11) 0.0257(5) Uani d . 1 1
H H5A 0.1110 0.3205 0.9760 0.031 Uiso calc R 1 1
C C6 0.0490(3) 0.24580(18) 0.88251(10) 0.0191(5) Uani d . 1 1
C C7 0.0610(3) 0.34994(17) 0.83700(10) 0.0170(5) Uani d . 1 1
H H7A 0.0563 0.3265 0.7862 0.020 Uiso calc R 1 1
C C8 0.1793(3) 0.52295(17) 0.86771(10) 0.0165(5) Uani d . 1 1
H H8A 0.1630 0.5277 0.9201 0.020 Uiso calc R 1 1
C C9 -0.0781(3) 0.43775(18) 0.84969(10) 0.0191(5) Uani d . 1 1
H H9A -0.1098 0.4379 0.9009 0.023 Uiso calc R 1 1
C C10 0.3140(3) 0.60567(17) 0.84574(10) 0.0152(5) Uani d . 1 1
C C11 0.3775(3) 0.68157(17) 0.89478(11) 0.0167(5) Uani d . 1 1
H H11A 0.3434 0.6764 0.9429 0.020 Uiso calc R 1 1
C C12 0.4899(3) 0.76443(18) 0.87389(10) 0.0162(5) Uani d . 1 1
C C13 0.5436(3) 0.77558(17) 0.80434(10) 0.0153(4) Uani d . 1 1
C C14 0.4837(3) 0.69524(17) 0.75520(10) 0.0149(4) Uani d . 1 1
C C15 0.3686(3) 0.61278(17) 0.77486(10) 0.0153(4) Uani d . 1 1
H H15A 0.3264 0.5611 0.7407 0.018 Uiso calc R 1 1
C C16 -0.2384(3) 0.4204(2) 0.80546(13) 0.0302(6) Uani d . 1 1
H H16A -0.3266 0.4741 0.8202 0.045 Uiso calc R 1 1
H H16B -0.2808 0.3437 0.8122 0.045 Uiso calc R 1 1
H H16C -0.2112 0.4324 0.7554 0.045 Uiso calc R 1 1
C C17 -0.0712(3) 0.64373(18) 0.85614(11) 0.0258(5) Uani d . 1 1
H H17A 0.0013 0.7090 0.8461 0.039 Uiso calc R 1 1
H H17B -0.0931 0.6394 0.9071 0.039 Uiso calc R 1 1
H H17C -0.1802 0.6513 0.8309 0.039 Uiso calc R 1 1
C C18 0.5220(3) 0.62188(19) 0.63849(10) 0.0224(5) Uani d . 1 1
H H18A 0.5904 0.6361 0.5960 0.034 Uiso calc R 1 1
H H18B 0.4003 0.6199 0.6259 0.034 Uiso calc R 1 1
H H18C 0.5554 0.5496 0.6591 0.034 Uiso calc R 1 1
H H2 0.659(3) 0.856(2) 0.74000(15) 0.022(6) Uiso d D 1 1

loop_
_atom_site_aniso_label
_atom_site_aniso_U_11
_atom_site_aniso_U_22
_atom_site_aniso_U_33
_atom_site_aniso_U_12
_atom_site_aniso_U_13
_atom_site_aniso_U_23
Br1 0.03139(14) 0.02299(12) 0.01767(10) -0.00772(11) -0.00524(10) -0.00103(8)
O1 0.0127(8) 0.0156(7) 0.0200(7) -0.0001(7) 0.0011(6) 0.0004(5)
O2 0.0203(8) 0.0183(8) 0.0176(7) -0.0032(7) 0.0025(6) 0.0005(6)
O3 0.0228(10) 0.0188(8) 0.0171(6) -0.0038(7) 0.0049(7) -0.0016(5)
N1 0.0126(10) 0.0177(10) 0.0234(8) -0.0018(8) -0.0014(8) 0.0019(7)
C1 0.0216(13) 0.0234(12) 0.0328(11) -0.0021(11) -0.0001(10) -0.0009(10)
C2 0.0318(16) 0.0194(13) 0.0574(16) -0.0070(12) 0.0011(14) 0.0022(11)
C3 0.0310(16) 0.0269(14) 0.0517(15) -0.0027(12) 0.0041(13) 0.0184(11)
C4 0.0358(16) 0.0388(15) 0.0278(11) 0.0018(14) 0.0042(12) 0.0111(10)
C5 0.0295(14) 0.0222(11) 0.0252(10) 0.0001(11) 0.0019(12) 0.0020(8)
C6 0.0132(13) 0.0196(11) 0.0245(10) 0.0004(10) 0.0034(10) 0.0023(8)
C7 0.0159(12) 0.0190(11) 0.0160(8) -0.0046(10) -0.0001(9) -0.0016(8)
C8 0.0167(13) 0.0180(11) 0.0150(9) 0.0035(10) -0.0007(9) -0.0005(8)
C9 0.0143(11) 0.0219(11) 0.0211(9) -0.0030(11) 0.0023(10) 0.0026(8)
C10 0.0110(11) 0.0163(11) 0.0184(9) 0.0043(9) -0.0003(8) 0.0024(8)
C11 0.0165(12) 0.0177(10) 0.0159(9) 0.0022(9) -0.0006(9) 0.0031(8)
C12 0.0146(12) 0.0173(11) 0.0167(9) 0.0016(9) -0.0039(9) -0.0036(8)
C13 0.0105(12) 0.0149(10) 0.0204(9) 0.0012(9) -0.0012(9) 0.0026(7)
C14 0.0118(11) 0.0167(11) 0.0163(9) 0.0040(9) 0.0005(9) 0.0015(8)
C15 0.0149(11) 0.0136(11) 0.0174(9) 0.0034(9) -0.0026(9) -0.0004(7)
C16 0.0171(13) 0.0353(14) 0.0383(12) -0.0027(12) -0.0068(12) 0.0025(10)
C17 0.0178(12) 0.0250(12) 0.0345(11) 0.0039(14) 0.0010(11) 0.0037(9)
C18 0.0256(12) 0.0229(12) 0.0186(9) -0.0033(11) 0.0040(9) -0.0058(9)

loop_
_atom_type_symbol
_atom_type_description
_atom_type_scat_dispersion_real
_atom_type_scat_dispersion_imag
_atom_type_scat_source
C C 0.0033 0.0016 'International Tables Vol C Tables 4.2.6.8 and 6.1.1.4'
H H 0.0000 0.0000 'International Tables Vol C Tables 4.2.6.8 and 6.1.1.4'
N N 0.0061 0.0033 'International Tables Vol C Tables 4.2.6.8 and 6.1.1.4'
O O 0.0106 0.0060 'International Tables Vol C Tables 4.2.6.8 and 6.1.1.4'
Br Br -0.2901 2.4595 'International Tables Vol C Tables 4.2.6.8 and 6.1.1.4'

loop_
_geom_angle_atom_site_label_1
_geom_angle_atom_site_label_2
_geom_angle_atom_site_label_3
_geom_angle
C8 O1 C7 107.31(16)
C13 O2 H2 107.2(18)
C14 O3 C18 116.80(16)
C17 N1 C8 113.71(18)
C17 N1 C9 113.94(18)
C8 N1 C9 101.95(17)
C2 C1 C6 120.4(2)
C2 C1 H1A 119.8
C6 C1 H1A 119.8
C3 C2 C1 119.8(2)
C3 C2 H2A 120.1
C1 C2 H2A 120.1
C2 C3 C4 120.5(2)
C2 C3 H3A 119.7
C4 C3 H3A 119.7
C3 C4 C5 119.7(2)
C3 C4 H4A 120.2
C5 C4 H4A 120.2
C4 C5 C6 120.5(2)
C4 C5 H5A 119.7
C6 C5 H5A 119.7
C5 C6 C1 119.1(2)
C5 C6 C7 120.85(18)
C1 C6 C7 120.07(18)
O1 C7 C6 111.27(17)
O1 C7 C9 104.75(16)
C6 C7 C9 115.34(19)
O1 C7 H7A 108.4
C6 C7 H7A 108.4
C9 C7 H7A 108.4
O1 C8 N1 103.74(17)
O1 C8 C10 112.86(18)
N1 C8 C10 112.88(17)
O1 C8 H8A 109.1
N1 C8 H8A 109.1
C10 C8 H8A 109.1
N1 C9 C16 113.81(18)
N1 C9 C7 101.0(2)
C16 C9 C7 113.98(18)
N1 C9 H9A 109.2
C16 C9 H9A 109.2
C7 C9 H9A 109.2
C11 C10 C15 119.30(19)
C11 C10 C8 119.56(18)
C15 C10 C8 120.99(18)
C12 C11 C10 120.15(19)
C12 C11 H11A 119.9
C10 C11 H11A 119.9
C11 C12 C13 122.20(19)
C11 C12 Br1 119.62(15)
C13 C12 Br1 118.16(16)
O2 C13 C12 121.22(18)
O2 C13 C14 121.44(18)
C12 C13 C14 117.32(19)
O3 C14 C15 126.11(18)
O3 C14 C13 112.63(18)
C15 C14 C13 121.26(18)
C14 C15 C10 119.68(19)
C14 C15 H15A 120.2
C10 C15 H15A 120.2
C9 C16 H16A 109.5
C9 C16 H16B 109.5
H16A C16 H16B 109.5
C9 C16 H16C 109.5
H16A C16 H16C 109.5
H16B C16 H16C 109.5
N1 C17 H17A 109.5
N1 C17 H17B 109.5
H17A C17 H17B 109.5
N1 C17 H17C 109.5
H17A C17 H17C 109.5
H17B C17 H17C 109.5
O3 C18 H18A 109.5
O3 C18 H18B 109.5
H18A C18 H18B 109.5
O3 C18 H18C 109.5
H18A C18 H18C 109.5
H18B C18 H18C 109.5

loop_
_geom_bond_atom_site_label_1
_geom_bond_atom_site_label_2
_geom_bond_distance
Br1 C12 1.903(2)
O1 C8 1.435(3)
O1 C7 1.458(3)
O2 C13 1.347(3)
O2 H2 0.8499(10)
O3 C14 1.367(2)
O3 C18 1.441(2)
N1 C17 1.455(3)
N1 C8 1.456(3)
N1 C9 1.474(3)
C1 C2 1.392(3)
C1 C6 1.394(3)
C1 H1A 0.9500
C2 C3 1.379(4)
C2 H2A 0.9500
C3 C4 1.387(4)
C3 H3A 0.9500
C4 C5 1.389(3)
C4 H4A 0.9500
C5 C6 1.391(3)
C5 H5A 0.9500
C6 C7 1.512(3)
C7 C9 1.526(3)
C7 H7A 1.0000
C8 C10 1.499(3)
C8 H8A 1.0000
C9 C16 1.519(4)
C9 H9A 1.0000
C10 C11 1.386(3)
C10 C15 1.409(3)
C11 C12 1.378(3)
C11 H11A 0.9500
C12 C13 1.387(3)
C13 C14 1.413(3)
C14 C15 1.382(3)
C15 H15A 0.9500
C16 H16A 0.9800
C16 H16B 0.9800
C16 H16C 0.9800
C17 H17A 0.9800
C17 H17B 0.9800
C17 H17C 0.9800
C18 H18A 0.9800
C18 H18B 0.9800
C18 H18C 0.9800

loop_
_geom_hbond_atom_site_label_D
_geom_hbond_atom_site_label_H
_geom_hbond_atom_site_label_A
_geom_hbond_site_symmetry_A
_geom_hbond_distance_DH
_geom_hbond_distance_HA
_geom_hbond_distance_DA
_geom_hbond_angle_DHA
_geom_hbond_publ_flag
O2 H2 O1 3_656 0.850(4) 2.026(13) 2.7853(19) 148(2) yes
C15 H15A O2 3_646 0.95 2.46 3.232(3) 138 yes
C18 H18A Cg2 3_656 0.98 2.96 3.679(3) 131 yes

loop_
_geom_torsion_atom_site_label_1
_geom_torsion_atom_site_label_2
_geom_torsion_atom_site_label_3
_geom_torsion_atom_site_label_4
_geom_torsion
C6 C1 C2 C3 -0.5(5)
C1 C2 C3 C4 0.0(5)
C2 C3 C4 C5 0.0(5)
C3 C4 C5 C6 0.5(5)
C4 C5 C6 C1 -1.0(4)
C4 C5 C6 C7 178.2(3)
C2 C1 C6 C5 1.0(4)
C2 C1 C6 C7 -178.2(2)
C8 O1 C7 C6 -124.92(17)
C8 O1 C7 C9 0.36(18)
C5 C6 C7 O1 50.7(3)
C1 C6 C7 O1 -130.1(2)
C5 C6 C7 C9 -68.4(3)
C1 C6 C7 C9 110.7(2)
C7 O1 C8 N1 -27.71(18)
C7 O1 C8 C10 -150.23(16)
C17 N1 C8 O1 167.85(16)
C9 N1 C8 O1 44.77(18)
C17 N1 C8 C10 -69.6(2)
C9 N1 C8 C10 167.27(17)
C17 N1 C9 C16 71.3(2)
C8 N1 C9 C16 -165.77(19)
C17 N1 C9 C7 -166.13(17)
C8 N1 C9 C7 -43.20(18)
O1 C7 C9 N1 26.45(18)
C6 C7 C9 N1 149.13(17)
O1 C7 C9 C16 148.90(18)
C6 C7 C9 C16 -88.4(2)
O1 C8 C10 C11 -129.0(2)
N1 C8 C10 C11 113.7(2)
O1 C8 C10 C15 55.5(3)
N1 C8 C10 C15 -61.8(3)
C15 C10 C11 C12 1.4(3)
C8 C10 C11 C12 -174.2(2)
C10 C11 C12 C13 0.0(3)
C10 C11 C12 Br1 -178.39(17)
C11 C12 C13 O2 178.6(2)
Br1 C12 C13 O2 -3.0(3)
C11 C12 C13 C14 -2.5(3)
Br1 C12 C13 C14 175.97(16)
C18 O3 C14 C15 -10.8(3)
C18 O3 C14 C13 169.59(19)
O2 C13 C14 O3 2.2(3)
C12 C13 C14 O3 -176.71(19)
O2 C13 C14 C15 -177.4(2)
C12 C13 C14 C15 3.6(3)
O3 C14 C15 C10 178.0(2)
C13 C14 C15 C10 -2.3(3)
C11 C10 C15 C14 -0.2(3)
C8 C10 C15 C14 175.3(2)

loop_
_cod_related_entry_id
_cod_related_entry_database
_cod_related_entry_code
1 ChemSpider 30657338
